data_1520473
loop_
_publ_author_name
'Tizzard, Graham J.'
'Coles, Simon J.'
'Spencer, John'

_publ_section_title
;
 Ferrocene compound C41H40Cl2Fe2N6O4
;
_journal_name_full 'Crystal Structure Report Archive'
_journal_page_first 1276
_journal_year 2010
_chemical_formula_moiety '2(C20 H19 Fe N3 O2), C H2 Cl2'
_chemical_formula_sum 'C20.5 H20 Cl Fe N3 O2'
_chemical_formula_weight 431.69
_space_group_IT_number 14
_symmetry_cell_setting monoclinic
_symmetry_space_group_name_Hall '-P 2yn'
_symmetry_space_group_name_H-M 'P 1 21/n 1'
_atom_sites_solution_hydrogens geom
_atom_sites_solution_primary direct
_atom_sites_solution_secondary difmap
_cell_angle_alpha 90.00
_cell_angle_beta 97.475(4)
_cell_angle_gamma 90.00
_cell_formula_units_Z 8
_cell_length_a 7.3738(4)
_cell_length_b 24.5405(19)
_cell_length_c 21.2954(16)
_cell_measurement_reflns_used 35554
_cell_measurement_temperature 120(2)
_cell_measurement_theta_max 27.48
_cell_measurement_theta_min 2.91
_cell_volume 3820.8(5)
_computing_cell_refinement 'DENZO (Otwinowski & Minor, 1997) & COLLECT (Hooft, R.W.W., 1998)'
_computing_data_collection 'COLLECT (Hooft, R.W.W., 1998)'
_computing_data_reduction 'DENZO (Otwinowski & Minor, 1997) & COLLECT (Hooft, R.W.W., 1998)'
_computing_molecular_graphics 'OLEX2 (Dolomanov, Bourhis, Gildea, Howard & Puschmann, 2009)'
_computing_publication_material 'WINGX (Farrugia, 1998)'
_computing_structure_refinement 'SHELXL-97 (Sheldrick, 1997)'
_computing_structure_solution 'SHELXS-97 (Sheldrick, 1997)'
_diffrn_ambient_temperature 120(2)
_diffrn_detector_area_resol_mean 66.065
_diffrn_measured_fraction_theta_full 0.971
_diffrn_measured_fraction_theta_max 0.971
_diffrn_measurement_device_type 'Bruker-Nonius APEX II CCD camera on \k-goniostat'
_diffrn_measurement_method '\f & \w scans to fill the asymmetric unit'
_diffrn_radiation_monochromator '10cm confocal mirrors'
_diffrn_radiation_source 'Bruker Nonius FR591 Rotating Anode'
_diffrn_radiation_type MoK\a
_diffrn_radiation_wavelength 0.71073
_diffrn_reflns_av_R_equivalents 0.1117
_diffrn_reflns_av_sigmaI/netI 0.1480
_diffrn_reflns_limit_h_max 8
_diffrn_reflns_limit_h_min -8
_diffrn_reflns_limit_k_max 28
_diffrn_reflns_limit_k_min -29
_diffrn_reflns_limit_l_max 25
_diffrn_reflns_limit_l_min -25
_diffrn_reflns_number 23086
_diffrn_reflns_theta_full 25.00
_diffrn_reflns_theta_max 25.00
_diffrn_reflns_theta_min 2.95
_diffrn_standards_number 0
_exptl_absorpt_coefficient_mu 0.951
_exptl_absorpt_correction_T_max 0.9812
_exptl_absorpt_correction_T_min 0.7902
_exptl_absorpt_correction_type multi-scan
_exptl_absorpt_process_details 'SADABS 2007/2 (Sheldrick, G.M., 2007)'
_exptl_crystal_colour orange
_exptl_crystal_density_diffrn 1.501
_exptl_crystal_density_method 'not measured'
_exptl_crystal_description needle
_exptl_crystal_F_000 1784
_exptl_crystal_size_max 0.26
_exptl_crystal_size_mid 0.02
_exptl_crystal_size_min 0.02
_refine_diff_density_max 0.580
_refine_diff_density_min -0.770
_refine_diff_density_rms 0.149
_refine_ls_extinction_method none
_refine_ls_goodness_of_fit_ref 1.084
_refine_ls_hydrogen_treatment constr
_refine_ls_matrix_type full
_refine_ls_number_parameters 500
_refine_ls_number_reflns 6530
_refine_ls_number_restraints 0
_refine_ls_restrained_S_all 1.084
_refine_ls_R_factor_all 0.2152
_refine_ls_R_factor_gt 0.1204
_refine_ls_shift/su_max 0.000
_refine_ls_shift/su_mean 0.000
_refine_ls_structure_factor_coef Fsqd
_refine_ls_weighting_details 'calc w=1/[\s^2^(Fo^2^)+(0.0000P)^2^+79.4278P] where P=(Fo^2^+2Fc^2^)/3'
_refine_ls_weighting_scheme calc
_refine_ls_wR_factor_gt 0.2096
_refine_ls_wR_factor_ref 0.2629
_reflns_number_gt 3669
_reflns_number_total 6530
_reflns_threshold_expression >2\s(I)
_cod_data_source_file eCrystal-1276.cif
_cod_data_source_block 2010src0401
_cod_depositor_comments
;
Citation :
Tizzard, Graham J. and Coles, Simon J. and Spencer, John (2010) 
University of Southampton, Crystal Structure Report Archive. 
(doi:10.5258/ecrystals/1276)

More at:
http://ecrystals.chem.soton.ac.uk/1276/
;
_cod_original_sg_symbol_H-M 'P 21/n'
_cod_database_code 1520473

loop_
_symmetry_equiv_pos_as_xyz
'x, y, z'
'-x+1/2, y+1/2, -z+1/2'
'-x, -y, -z'
'x-1/2, -y-1/2, z-1/2'

loop_
_atom_site_label
_atom_site_type_symbol
_atom_site_fract_x
_atom_site_fract_y
_atom_site_fract_z
_atom_site_U_iso_or_equiv
_atom_site_adp_type
_atom_site_occupancy
_atom_site_symmetry_multiplicity
_atom_site_calc_flag
_atom_site_refinement_flags
_atom_site_disorder_assembly
_atom_site_disorder_group
C11 C 0.3331(13) 0.5044(5) 0.6762(5) 0.024(3) Uani 1 1 d . . .
C12 C 0.3577(14) 0.4173(5) 0.6456(5) 0.026(3) Uani 1 1 d . . .
H12 H 0.3300 0.3910 0.6130 0.031 Uiso 1 1 calc R . .
C13 C 0.4825(14) 0.4367(5) 0.7459(5) 0.025(3) Uani 1 1 d . . .
C14 C 0.5707(15) 0.4184(4) 0.8060(5) 0.025(3) Uani 1 1 d . . .
H14 H 0.6080 0.3815 0.8115 0.030 Uiso 1 1 calc R . .
C15 C 0.6013(16) 0.4543(4) 0.8557(5) 0.028(3) Uani 1 1 d . . .
C16 C 0.5530(16) 0.5100(5) 0.8465(6) 0.031(3) Uani 1 1 d . . .
C17 C 0.4701(15) 0.5282(5) 0.7883(5) 0.027(3) Uani 1 1 d . . .
H17 H 0.4365 0.5655 0.7828 0.033 Uiso 1 1 calc R . .
C18 C 0.4350(14) 0.4915(4) 0.7369(5) 0.022(2) Uani 1 1 d . . .
C19 C 0.703(2) 0.3841(5) 0.9288(6) 0.053(4) Uani 1 1 d . . .
H19A H 0.5897 0.3636 0.9179 0.079 Uiso 1 1 calc R . .
H19B H 0.7468 0.3796 0.9740 0.079 Uiso 1 1 calc R . .
H19C H 0.7963 0.3705 0.9037 0.079 Uiso 1 1 calc R . .
C20 C 0.566(3) 0.5980(5) 0.8906(7) 0.073(5) Uani 1 1 d . . .
H20A H 0.6343 0.6111 0.8570 0.110 Uiso 1 1 calc R . .
H20B H 0.6096 0.6169 0.9302 0.110 Uiso 1 1 calc R . .
H20C H 0.4356 0.6052 0.8788 0.110 Uiso 1 1 calc R . .
C101 C 0.1660(13) 0.5757(4) 0.6097(5) 0.020(2) Uani 1 1 d . . .
C102 C 0.1210(14) 0.5501(5) 0.5509(5) 0.026(3) Uani 1 1 d . . .
H102 H 0.1579 0.5148 0.5395 0.031 Uiso 1 1 calc R . .
C103 C 0.0087(15) 0.5874(5) 0.5113(5) 0.027(3) Uani 1 1 d . . .
H103 H -0.0431 0.5810 0.4687 0.033 Uiso 1 1 calc R . .
C104 C -0.0116(13) 0.6351(4) 0.5460(5) 0.022(3) Uani 1 1 d . . .
H104 H -0.0795 0.6665 0.5313 0.027 Uiso 1 1 calc R . .
C105 C 0.0864(14) 0.6280(4) 0.6066(5) 0.023(2) Uani 1 1 d . . .
H105 H 0.0972 0.6541 0.6398 0.027 Uiso 1 1 calc R . .
C111 C -0.1897(15) 0.5187(5) 0.6567(6) 0.036(3) Uani 1 1 d . . .
H111 H -0.1106 0.4988 0.6873 0.044 Uiso 1 1 calc R . .
C112 C -0.2620(17) 0.5014(5) 0.5950(6) 0.036(3) Uani 1 1 d . . .
H112 H -0.2404 0.4669 0.5771 0.043 Uiso 1 1 calc R . .
C113 C -0.3694(16) 0.5425(5) 0.5646(6) 0.037(3) Uani 1 1 d . . .
H113 H -0.4312 0.5408 0.5226 0.045 Uiso 1 1 calc R . .
C114 C -0.3722(15) 0.5874(5) 0.6060(6) 0.034(3) Uani 1 1 d . . .
H114 H -0.4353 0.6209 0.5976 0.041 Uiso 1 1 calc R . .
C115 C -0.2608(15) 0.5721(5) 0.6632(5) 0.033(3) Uani 1 1 d . . .
H115 H -0.2375 0.5942 0.7000 0.039 Uiso 1 1 calc R . .
N11 N 0.2744(11) 0.5560(3) 0.6649(4) 0.024(2) Uani 1 1 d . . .
H11 H 0.3069 0.5800 0.6950 0.028 Uiso 1 1 calc R . .
N12 N 0.2957(13) 0.4681(3) 0.6307(4) 0.027(2) Uani 1 1 d . . .
N13 N 0.4505(13) 0.3983(4) 0.6982(5) 0.030(2) Uani 1 1 d . . .
O11 O 0.6705(11) 0.4402(3) 0.9154(4) 0.038(2) Uani 1 1 d . . .
O12 O 0.5944(12) 0.5411(3) 0.8989(4) 0.038(2) Uani 1 1 d . . .
Fe2 Fe -0.1712(2) 0.76647(7) 0.93037(8) 0.0294(4) Uani 1 1 d . . .
C21 C 0.0833(15) 0.7401(5) 0.7847(5) 0.026(3) Uani 1 1 d . . .
C22 C 0.1473(17) 0.6497(5) 0.7807(6) 0.033(3) Uani 1 1 d . . .
H22 H 0.1133 0.6138 0.7909 0.039 Uiso 1 1 calc R . .
C23 C 0.3356(15) 0.7065(4) 0.7355(5) 0.026(3) Uani 1 1 d . . .
C24 C 0.4905(15) 0.7132(5) 0.7034(5) 0.027(3) Uani 1 1 d . . .
H24 H 0.5544 0.6824 0.6906 0.032 Uiso 1 1 calc R . .
C25 C 0.5469(15) 0.7646(5) 0.6911(5) 0.027(3) Uani 1 1 d . . .
C26 C 0.4556(15) 0.8111(4) 0.7107(5) 0.027(3) Uani 1 1 d . . .
C27 C 0.3019(15) 0.8047(5) 0.7401(5) 0.028(3) Uani 1 1 d . . .
H27 H 0.2357 0.8358 0.7509 0.034 Uiso 1 1 calc R . .
C28 C 0.2414(14) 0.7514(4) 0.7545(5) 0.020(2) Uani 1 1 d . . .
C29 C 0.8028(17) 0.7327(5) 0.6425(6) 0.038(3) Uani 1 1 d . . .
H29A H 0.8391 0.7084 0.6784 0.057 Uiso 1 1 calc R . .
H29B H 0.9124 0.7468 0.6265 0.057 Uiso 1 1 calc R . .
H29C H 0.7281 0.7126 0.6088 0.057 Uiso 1 1 calc R . .
C30 C 0.4552(18) 0.9080(5) 0.7229(6) 0.041(3) Uani 1 1 d . . .
H30A H 0.3318 0.9139 0.7007 0.061 Uiso 1 1 calc R . .
H30B H 0.5323 0.9395 0.7164 0.061 Uiso 1 1 calc R . .
H30C H 0.4489 0.9033 0.7683 0.061 Uiso 1 1 calc R . .
C201 C -0.1749(15) 0.7760(4) 0.8355(5) 0.026(3) Uani 1 1 d . . .
C202 C -0.2783(16) 0.7301(5) 0.8483(5) 0.031(3) Uani 1 1 d . . .
H202 H -0.2560 0.6937 0.8362 0.038 Uiso 1 1 calc R . .
C203 C -0.4209(15) 0.7471(5) 0.8822(6) 0.034(3) Uani 1 1 d . . .
H203 H -0.5107 0.7242 0.8967 0.040 Uiso 1 1 calc R . .
C204 C -0.4069(15) 0.8040(5) 0.8909(5) 0.029(3) Uani 1 1 d . . .
H204 H -0.4849 0.8263 0.9122 0.035 Uiso 1 1 calc R . .
C205 C -0.2540(15) 0.8219(5) 0.8618(5) 0.024(3) Uani 1 1 d . . .
H205 H -0.2121 0.8584 0.8604 0.029 Uiso 1 1 calc R . .
C211 C 0.0963(19) 0.7566(8) 0.9629(6) 0.061(5) Uani 1 1 d . . .
H211 H 0.1933 0.7559 0.9376 0.073 Uiso 1 1 calc R . .
C212 C -0.003(3) 0.7122(8) 0.9801(7) 0.075(6) Uani 1 1 d . . .
H212 H 0.0176 0.6757 0.9683 0.090 Uiso 1 1 calc R . .
C213 C -0.133(2) 0.7278(7) 1.0162(7) 0.062(5) Uani 1 1 d . . .
H213 H -0.2180 0.7047 1.0330 0.075 Uiso 1 1 calc R . .
C214 C -0.1180(17) 0.7850(6) 1.0238(6) 0.046(4) Uani 1 1 d . . .
H214 H -0.1899 0.8075 1.0471 0.055 Uiso 1 1 calc R . .
C215 C 0.0261(17) 0.8021(6) 0.9898(6) 0.043(3) Uani 1 1 d . . .
H215 H 0.0670 0.8385 0.9862 0.052 Uiso 1 1 calc R . .
N21 N -0.0247(12) 0.7809(3) 0.8021(4) 0.023(2) Uani 1 1 d . . .
H21 H 0.0032 0.8141 0.7911 0.027 Uiso 1 1 calc R . .
N22 N 0.0413(12) 0.6890(4) 0.7991(4) 0.026(2) Uani 1 1 d . . .
N23 N 0.2921(13) 0.6530(4) 0.7505(4) 0.028(2) Uani 1 1 d . . .
O21 O 0.6988(10) 0.7773(3) 0.6627(4) 0.0305(19) Uani 1 1 d . . .
O22 O 0.5320(10) 0.8600(3) 0.6985(4) 0.034(2) Uani 1 1 d . . .
Fe1 Fe -0.1106(2) 0.57037(6) 0.58985(8) 0.0241(4) Uani 1 1 d . . .
C1S C 0.266(2) 0.9889(6) 0.5391(7) 0.066(5) Uani 1 1 d . . .
H1S1 H 0.1363 0.9957 0.5441 0.079 Uiso 1 1 calc R . .
H1S2 H 0.2814 0.9952 0.4942 0.079 Uiso 1 1 calc R . .
Cl1S Cl 0.3219(7) 0.9214(2) 0.5594(2) 0.0859(15) Uani 1 1 d . . .
Cl2S Cl 0.4105(7) 1.0352(2) 0.5889(2) 0.0880(15) Uani 1 1 d . . .

loop_
_atom_site_aniso_label
_atom_site_aniso_U_11
_atom_site_aniso_U_22
_atom_site_aniso_U_33
_atom_site_aniso_U_23
_atom_site_aniso_U_13
_atom_site_aniso_U_12
C11 0.013(5) 0.027(7) 0.033(7) 0.009(5) 0.007(5) 0.000(5)
C12 0.025(6) 0.026(7) 0.024(7) -0.012(5) -0.004(5) -0.011(5)
C13 0.018(6) 0.025(7) 0.034(7) 0.003(5) 0.015(5) 0.001(5)
C14 0.033(7) 0.012(6) 0.032(7) 0.002(5) 0.013(5) 0.011(5)
C15 0.047(7) 0.014(6) 0.021(7) -0.001(5) 0.000(5) 0.005(5)
C16 0.033(7) 0.023(7) 0.036(8) -0.003(6) 0.000(5) -0.007(5)
C17 0.040(7) 0.014(6) 0.030(7) 0.000(5) 0.010(5) 0.006(5)
C18 0.022(6) 0.006(5) 0.037(7) 0.006(5) 0.004(5) 0.005(4)
C19 0.081(11) 0.042(9) 0.032(8) 0.019(7) -0.010(7) 0.019(8)
C20 0.138(16) 0.019(8) 0.055(11) -0.011(7) -0.019(10) -0.002(9)
C101 0.018(6) 0.019(6) 0.027(6) 0.003(5) 0.015(5) -0.002(5)
C102 0.016(6) 0.028(7) 0.034(7) 0.000(5) 0.009(5) 0.007(5)
C103 0.028(6) 0.031(7) 0.022(6) 0.002(5) 0.000(5) -0.005(5)
C104 0.014(5) 0.007(5) 0.046(7) 0.009(5) 0.000(5) 0.007(4)
C105 0.028(6) 0.020(6) 0.020(6) 0.010(5) 0.003(5) 0.005(5)
C111 0.024(7) 0.032(8) 0.054(9) 0.022(6) 0.010(6) 0.005(6)
C112 0.047(8) 0.024(7) 0.040(8) 0.003(6) 0.019(6) 0.000(6)
C113 0.028(7) 0.041(8) 0.044(8) 0.000(6) 0.007(6) -0.008(6)
C114 0.025(7) 0.026(7) 0.053(9) 0.005(6) 0.013(6) 0.002(5)
C115 0.029(7) 0.044(8) 0.027(7) -0.006(6) 0.012(5) -0.009(6)
N11 0.025(5) 0.013(5) 0.033(6) -0.005(4) 0.003(4) 0.002(4)
N12 0.042(6) 0.008(5) 0.029(6) -0.006(4) 0.002(4) -0.001(4)
N13 0.034(6) 0.023(6) 0.032(6) -0.006(5) 0.006(5) 0.001(4)
O11 0.059(6) 0.023(5) 0.032(5) 0.008(4) 0.001(4) 0.014(4)
O12 0.073(6) 0.011(4) 0.025(5) -0.002(3) -0.012(4) 0.000(4)
Fe2 0.0294(9) 0.0345(10) 0.0233(9) 0.0001(8) 0.0003(7) 0.0040(8)
C21 0.027(6) 0.024(7) 0.024(6) 0.003(5) -0.008(5) -0.009(5)
C22 0.044(8) 0.015(6) 0.037(8) 0.000(5) -0.004(6) 0.001(6)
C23 0.036(7) 0.023(7) 0.016(6) -0.001(5) -0.005(5) -0.004(5)
C24 0.026(6) 0.033(7) 0.020(6) -0.003(5) -0.003(5) 0.013(5)
C25 0.035(7) 0.033(7) 0.011(6) -0.010(5) -0.003(5) -0.004(6)
C26 0.037(7) 0.016(6) 0.027(7) 0.001(5) 0.006(5) 0.004(5)
C27 0.033(7) 0.020(6) 0.030(7) -0.004(5) -0.004(5) 0.012(5)
C28 0.029(6) 0.007(5) 0.022(6) 0.000(4) 0.001(5) -0.003(4)
C29 0.045(8) 0.026(7) 0.043(8) -0.015(6) 0.007(6) 0.011(6)
C30 0.056(9) 0.012(6) 0.060(9) -0.005(6) 0.027(7) 0.003(6)
C201 0.027(6) 0.022(6) 0.025(6) -0.008(5) -0.004(5) -0.006(5)
C202 0.040(7) 0.021(6) 0.032(7) -0.005(5) -0.002(5) -0.011(6)
C203 0.018(6) 0.040(8) 0.042(8) 0.005(6) 0.000(5) -0.001(5)
C204 0.023(6) 0.035(7) 0.028(7) -0.007(6) -0.003(5) -0.010(5)
C205 0.029(6) 0.023(6) 0.021(6) 0.008(5) 0.001(5) -0.002(5)
C211 0.035(8) 0.122(16) 0.026(8) -0.007(9) 0.004(6) 0.026(9)
C212 0.086(13) 0.097(15) 0.037(10) 0.007(9) -0.014(9) 0.057(12)
C213 0.074(11) 0.080(13) 0.031(9) 0.026(8) 0.000(8) -0.010(10)
C214 0.037(8) 0.077(12) 0.022(7) -0.003(7) -0.009(6) 0.023(7)
C215 0.037(8) 0.055(9) 0.035(8) -0.014(7) -0.005(6) -0.010(7)
N21 0.031(5) 0.011(5) 0.027(5) -0.001(4) 0.009(4) 0.001(4)
N22 0.032(5) 0.024(6) 0.021(5) 0.000(4) -0.003(4) -0.006(4)
N23 0.046(6) 0.020(5) 0.016(5) 0.004(4) -0.001(5) -0.006(5)
O21 0.033(5) 0.028(5) 0.031(5) -0.004(4) 0.008(4) 0.002(4)
O22 0.035(5) 0.024(5) 0.046(5) 0.002(4) 0.012(4) 0.002(4)
Fe1 0.0255(9) 0.0197(9) 0.0274(9) 0.0011(7) 0.0043(7) -0.0013(7)
C1S 0.101(13) 0.050(10) 0.041(10) -0.012(8) -0.015(9) 0.002(9)
Cl1S 0.096(4) 0.081(3) 0.078(3) 0.003(3) 0.000(3) 0.009(3)
Cl2S 0.090(3) 0.095(4) 0.079(3) -0.014(3) 0.009(3) -0.010(3)

loop_
_atom_type_symbol
_atom_type_description
_atom_type_scat_dispersion_real
_atom_type_scat_dispersion_imag
_atom_type_scat_source
C C 0.0033 0.0016 'International Tables Vol C Tables 4.2.6.8 and 6.1.1.4'
H H 0.0000 0.0000 'International Tables Vol C Tables 4.2.6.8 and 6.1.1.4'
N N 0.0061 0.0033 'International Tables Vol C Tables 4.2.6.8 and 6.1.1.4'
O O 0.0106 0.0060 'International Tables Vol C Tables 4.2.6.8 and 6.1.1.4'
Fe Fe 0.3463 0.8444 'International Tables Vol C Tables 4.2.6.8 and 6.1.1.4'
Cl Cl 0.1484 0.1585 'International Tables Vol C Tables 4.2.6.8 and 6.1.1.4'

loop_
_geom_angle_atom_site_label_1
_geom_angle_atom_site_label_2
_geom_angle_atom_site_label_3
_geom_angle
_geom_angle_site_symmetry_1
_geom_angle_site_symmetry_3
N12 C11 N11 118.1(10) . .
N12 C11 C18 123.1(10) . .
N11 C11 C18 118.8(10) . .
N13 C12 N12 130.3(10) . .
N13 C12 H12 114.8 . .
N12 C12 H12 114.8 . .
N13 C13 C18 122.7(10) . .
N13 C13 C14 117.3(10) . .
C18 C13 C14 120.0(10) . .
C15 C14 C13 120.0(10) . .
C15 C14 H14 120.0 . .
C13 C14 H14 120.0 . .
O11 C15 C14 124.5(10) . .
O11 C15 C16 115.5(10) . .
C14 C15 C16 119.9(10) . .
O12 C16 C17 125.6(10) . .
O12 C16 C15 113.9(10) . .
C17 C16 C15 120.5(11) . .
C16 C17 C18 120.2(10) . .
C16 C17 H17 119.9 . .
C18 C17 H17 119.9 . .
C13 C18 C17 119.3(10) . .
C13 C18 C11 115.1(10) . .
C17 C18 C11 125.2(10) . .
O11 C19 H19A 109.5 . .
O11 C19 H19B 109.5 . .
H19A C19 H19B 109.5 . .
O11 C19 H19C 109.5 . .
H19A C19 H19C 109.5 . .
H19B C19 H19C 109.5 . .
O12 C20 H20A 109.5 . .
O12 C20 H20B 109.5 . .
H20A C20 H20B 109.5 . .
O12 C20 H20C 109.5 . .
H20A C20 H20C 109.5 . .
H20B C20 H20C 109.5 . .
C102 C101 C105 108.4(10) . .
C102 C101 N11 129.0(10) . .
C105 C101 N11 122.5(10) . .
C102 C101 Fe1 70.8(6) . .
C105 C101 Fe1 69.4(6) . .
N11 C101 Fe1 126.3(7) . .
C101 C102 C103 106.9(10) . .
C101 C102 Fe1 69.1(6) . .
C103 C102 Fe1 68.7(6) . .
C101 C102 H102 126.5 . .
C103 C102 H102 126.5 . .
Fe1 C102 H102 127.2 . .
C104 C103 C102 108.4(10) . .
C104 C103 Fe1 69.5(6) . .
C102 C103 Fe1 70.3(6) . .
C104 C103 H103 125.8 . .
C102 C103 H103 125.8 . .
Fe1 C103 H103 126.0 . .
C103 C104 C105 107.7(9) . .
C103 C104 Fe1 70.1(6) . .
C105 C104 Fe1 69.7(6) . .
C103 C104 H104 126.1 . .
C105 C104 H104 126.1 . .
Fe1 C104 H104 125.6 . .
C104 C105 C101 108.5(10) . .
C104 C105 Fe1 69.7(6) . .
C101 C105 Fe1 69.9(6) . .
C104 C105 H105 125.7 . .
C101 C105 H105 125.7 . .
Fe1 C105 H105 126.2 . .
C112 C111 C115 105.5(11) . .
C112 C111 Fe1 69.4(7) . .
C115 C111 Fe1 68.9(6) . .
C112 C111 H111 127.2 . .
C115 C111 H111 127.2 . .
Fe1 C111 H111 126.1 . .
C113 C112 C111 109.7(11) . .
C113 C112 Fe1 69.8(7) . .
C111 C112 Fe1 70.0(7) . .
C113 C112 H112 125.2 . .
C111 C112 H112 125.2 . .
Fe1 C112 H112 126.6 . .
C112 C113 C114 109.2(12) . .
C112 C113 Fe1 70.3(7) . .
C114 C113 Fe1 70.3(7) . .
C112 C113 H113 125.4 . .
C114 C113 H113 125.4 . .
Fe1 C113 H113 125.6 . .
C113 C114 C115 105.9(11) . .
C113 C114 Fe1 69.2(7) . .
C115 C114 Fe1 68.9(6) . .
C113 C114 H114 127.0 . .
C115 C114 H114 127.0 . .
Fe1 C114 H114 126.4 . .
C111 C115 C114 109.7(11) . .
C111 C115 Fe1 70.2(7) . .
C114 C115 Fe1 70.1(6) . .
C111 C115 H115 125.2 . .
C114 C115 H115 125.2 . .
Fe1 C115 H115 126.1 . .
C11 N11 C101 127.0(9) . .
C11 N11 H11 116.5 . .
C101 N11 H11 116.5 . .
C11 N12 C12 114.7(9) . .
C12 N13 C13 113.8(10) . .
C15 O11 C19 118.0(9) . .
C16 O12 C20 116.0(10) . .
C215 Fe2 C211 40.4(6) . .
C215 Fe2 C212 67.1(7) . .
C211 Fe2 C212 40.1(7) . .
C215 Fe2 C214 41.4(5) . .
C211 Fe2 C214 68.6(5) . .
C212 Fe2 C214 66.8(6) . .
C215 Fe2 C202 155.1(5) . .
C211 Fe2 C202 119.7(6) . .
C212 Fe2 C202 107.8(6) . .
C214 Fe2 C202 161.3(6) . .
C215 Fe2 C205 106.7(5) . .
C211 Fe2 C205 121.1(6) . .
C212 Fe2 C205 157.5(7) . .
C214 Fe2 C205 123.8(5) . .
C202 Fe2 C205 68.2(5) . .
C215 Fe2 C201 119.6(5) . .
C211 Fe2 C201 103.9(5) . .
C212 Fe2 C201 121.7(6) . .
C214 Fe2 C201 157.8(6) . .
C202 Fe2 C201 40.6(4) . .
C205 Fe2 C201 40.8(4) . .
C215 Fe2 C203 162.2(5) . .
C211 Fe2 C203 157.0(6) . .
C212 Fe2 C203 124.1(7) . .
C214 Fe2 C203 126.2(5) . .
C202 Fe2 C203 40.6(5) . .
C205 Fe2 C203 68.2(5) . .
C201 Fe2 C203 68.5(5) . .
C215 Fe2 C213 68.5(6) . .
C211 Fe2 C213 67.9(6) . .
C212 Fe2 C213 39.0(6) . .
C214 Fe2 C213 40.6(6) . .
C202 Fe2 C213 123.9(6) . .
C205 Fe2 C213 161.2(6) . .
C201 Fe2 C213 157.6(6) . .
C203 Fe2 C213 110.5(6) . .
C215 Fe2 C204 124.8(5) . .
C211 Fe2 C204 159.1(7) . .
C212 Fe2 C204 160.2(7) . .
C214 Fe2 C204 110.3(5) . .
C202 Fe2 C204 68.3(5) . .
C205 Fe2 C204 40.9(4) . .
C201 Fe2 C204 68.8(5) . .
C203 Fe2 C204 40.3(4) . .
C213 Fe2 C204 125.9(6) . .
N22 C21 N21 117.8(10) . .
N22 C21 C28 120.7(10) . .
N21 C21 C28 121.4(10) . .
N23 C22 N22 130.0(11) . .
N23 C22 H22 115.0 . .
N22 C22 H22 115.0 . .
C28 C23 N23 122.6(10) . .
C28 C23 C24 120.8(10) . .
N23 C23 C24 116.4(10) . .
C25 C24 C23 119.2(10) . .
C25 C24 H24 120.4 . .
C23 C24 H24 120.4 . .
C24 C25 O21 125.5(10) . .
C24 C25 C26 121.3(11) . .
O21 C25 C26 113.1(10) . .
O22 C26 C27 124.9(10) . .
O22 C26 C25 115.3(10) . .
C27 C26 C25 119.8(11) . .
C26 C27 C28 120.0(10) . .
C26 C27 H27 120.0 . .
C28 C27 H27 120.0 . .
C23 C28 C21 116.5(10) . .
C23 C28 C27 118.8(10) . .
C21 C28 C27 124.6(10) . .
O21 C29 H29A 109.5 . .
O21 C29 H29B 109.5 . .
H29A C29 H29B 109.5 . .
O21 C29 H29C 109.5 . .
H29A C29 H29C 109.5 . .
H29B C29 H29C 109.5 . .
O22 C30 H30A 109.5 . .
O22 C30 H30B 109.5 . .
H30A C30 H30B 109.5 . .
O22 C30 H30C 109.5 . .
H30A C30 H30C 109.5 . .
H30B C30 H30C 109.5 . .
N21 C201 C202 130.7(10) . .
N21 C201 C205 121.9(10) . .
C202 C201 C205 107.4(10) . .
N21 C201 Fe2 127.4(8) . .
C202 C201 Fe2 69.7(7) . .
C205 C201 Fe2 69.6(6) . .
C201 C202 C203 108.6(11) . .
C201 C202 Fe2 69.8(6) . .
C203 C202 Fe2 70.3(7) . .
C201 C202 H202 125.7 . .
C203 C202 H202 125.7 . .
Fe2 C202 H202 125.9 . .
C204 C203 C202 108.2(10) . .
C204 C203 Fe2 70.0(7) . .
C202 C203 Fe2 69.1(6) . .
C204 C203 H203 125.9 . .
C202 C203 H203 125.9 . .
Fe2 C203 H203 126.6 . .
C203 C204 C205 107.3(10) . .
C203 C204 Fe2 69.7(7) . .
C205 C204 Fe2 68.9(6) . .
C203 C204 H204 126.4 . .
C205 C204 H204 126.4 . .
Fe2 C204 H204 126.7 . .
C201 C205 C204 108.5(10) . .
C201 C205 Fe2 69.6(6) . .
C204 C205 Fe2 70.3(6) . .
C201 C205 H205 125.7 . .
C204 C205 H205 125.7 . .
Fe2 C205 H205 126.0 . .
C215 C211 C212 106.5(13) . .
C215 C211 Fe2 69.1(8) . .
C212 C211 Fe2 70.1(9) . .
C215 C211 H211 126.7 . .
C212 C211 H211 126.7 . .
Fe2 C211 H211 125.6 . .
C213 C212 C211 111.4(17) . .
C213 C212 Fe2 71.4(9) . .
C211 C212 Fe2 69.7(9) . .
C213 C212 H212 124.3 . .
C211 C212 H212 124.3 . .
Fe2 C212 H212 126.2 . .
C212 C213 C214 107.0(15) . .
C212 C213 Fe2 69.6(8) . .
C214 C213 Fe2 69.1(8) . .
C212 C213 H213 126.5 . .
C214 C213 H213 126.5 . .
Fe2 C213 H213 126.4 . .
C213 C214 C215 106.7(12) . .
C213 C214 Fe2 70.3(8) . .
C215 C214 Fe2 68.2(7) . .
C213 C214 H214 126.7 . .
C215 C214 H214 126.7 . .
Fe2 C214 H214 126.3 . .
C211 C215 C214 108.4(14) . .
C211 C215 Fe2 70.5(8) . .
C214 C215 Fe2 70.4(7) . .
C211 C215 H215 125.8 . .
C214 C215 H215 125.8 . .
Fe2 C215 H215 124.9 . .
C21 N21 C201 127.4(9) . .
C21 N21 H21 116.3 . .
C201 N21 H21 116.3 . .
C22 N22 C21 116.7(10) . .
C22 N23 C23 113.1(10) . .
C25 O21 C29 117.2(9) . .
C26 O22 C30 117.4(9) . .
C104 Fe1 C105 40.6(4) . .
C104 Fe1 C115 127.1(5) . .
C105 Fe1 C115 107.5(5) . .
C104 Fe1 C101 68.5(4) . .
C105 Fe1 C101 40.6(4) . .
C115 Fe1 C101 118.1(5) . .
C104 Fe1 C113 121.6(5) . .
C105 Fe1 C113 155.3(5) . .
C115 Fe1 C113 67.8(5) . .
C101 Fe1 C113 163.5(5) . .
C104 Fe1 C103 40.4(4) . .
C105 Fe1 C103 67.9(4) . .
C115 Fe1 C103 165.3(5) . .
C101 Fe1 C103 68.2(4) . .
C113 Fe1 C103 110.1(5) . .
C104 Fe1 C112 155.3(5) . .
C105 Fe1 C112 162.9(5) . .
C115 Fe1 C112 67.6(5) . .
C101 Fe1 C112 125.7(5) . .
C113 Fe1 C112 39.9(5) . .
C103 Fe1 C112 120.9(5) . .
C104 Fe1 C114 108.8(4) . .
C105 Fe1 C114 119.9(5) . .
C115 Fe1 C114 41.0(5) . .
C101 Fe1 C114 153.4(5) . .
C113 Fe1 C114 40.5(5) . .
C103 Fe1 C114 127.9(5) . .
C112 Fe1 C114 68.0(5) . .
C104 Fe1 C111 163.4(5) . .
C105 Fe1 C111 125.0(5) . .
C115 Fe1 C111 40.9(5) . .
C101 Fe1 C111 105.3(4) . .
C113 Fe1 C111 68.4(5) . .
C103 Fe1 C111 153.2(5) . .
C112 Fe1 C111 40.6(5) . .
C114 Fe1 C111 69.5(5) . .
C104 Fe1 C102 68.6(4) . .
C105 Fe1 C102 68.0(4) . .
C115 Fe1 C102 151.8(5) . .
C101 Fe1 C102 40.1(4) . .
C113 Fe1 C102 127.8(5) . .
C103 Fe1 C102 41.1(4) . .
C112 Fe1 C102 108.1(5) . .
C114 Fe1 C102 165.6(5) . .
C111 Fe1 C102 117.2(5) . .
Cl1S C1S Cl2S 110.4(8) . .
Cl1S C1S H1S1 109.6 . .
Cl2S C1S H1S1 109.6 . .
Cl1S C1S H1S2 109.6 . .
Cl2S C1S H1S2 109.6 . .
H1S1 C1S H1S2 108.1 . .

loop_
_geom_bond_atom_site_label_1
_geom_bond_atom_site_label_2
_geom_bond_distance
_geom_bond_site_symmetry_2
C11 N12 1.318(14) .
C11 N11 1.351(13) .
C11 C18 1.443(15) .
C12 N13 1.319(14) .
C12 N12 1.353(14) .
C12 H12 0.9500 .
C13 N13 1.381(14) .
C13 C18 1.399(14) .
C13 C14 1.430(15) .
C14 C15 1.371(15) .
C14 H14 0.9500 .
C15 O11 1.352(13) .
C15 C16 1.420(15) .
C16 O12 1.353(13) .
C16 C17 1.384(16) .
C17 C18 1.415(15) .
C17 H17 0.9500 .
C19 O11 1.421(14) .
C19 H19A 0.9800 .
C19 H19B 0.9800 .
C19 H19C 0.9800 .
C20 O12 1.419(14) .
C20 H20A 0.9800 .
C20 H20B 0.9800 .
C20 H20C 0.9800 .
C101 C102 1.402(15) .
C101 C105 1.410(14) .
C101 N11 1.417(13) .
C101 Fe1 2.033(10) .
C102 C103 1.434(15) .
C102 Fe1 2.054(10) .
C102 H102 0.9500 .
C103 C104 1.402(15) .
C103 Fe1 2.033(11) .
C103 H103 0.9500 .
C104 C105 1.404(14) .
C104 Fe1 2.026(10) .
C104 H104 0.9500 .
C105 Fe1 2.026(11) .
C105 H105 0.9500 .
C111 C112 1.417(17) .
C111 C115 1.426(17) .
C111 Fe1 2.048(12) .
C111 H111 0.9500 .
C112 C113 1.391(17) .
C112 Fe1 2.040(12) .
C112 H112 0.9500 .
C113 C114 1.412(17) .
C113 Fe1 2.033(12) .
C113 H113 0.9500 .
C114 C115 1.428(16) .
C114 Fe1 2.046(11) .
C114 H114 0.9500 .
C115 Fe1 2.030(11) .
C115 H115 0.9500 .
N11 H11 0.8800 .
Fe2 C215 2.000(12) .
Fe2 C211 2.018(14) .
Fe2 C212 2.023(15) .
Fe2 C214 2.029(12) .
Fe2 C202 2.029(11) .
Fe2 C205 2.030(11) .
Fe2 C201 2.030(11) .
Fe2 C203 2.044(11) .
Fe2 C213 2.045(14) .
Fe2 C204 2.049(12) .
C21 N22 1.337(14) .
C21 N21 1.359(14) .
C21 C28 1.430(15) .
C22 N23 1.318(15) .
C22 N22 1.333(14) .
C22 H22 0.9500 .
C23 C28 1.391(15) .
C23 N23 1.399(14) .
C23 C24 1.415(15) .
C24 C25 1.363(16) .
C24 H24 0.9500 .
C25 O21 1.377(13) .
C25 C26 1.414(15) .
C26 O22 1.366(13) .
C26 C27 1.373(15) .
C27 C28 1.430(15) .
C27 H27 0.9500 .
C29 O21 1.434(12) .
C29 H29A 0.9800 .
C29 H29B 0.9800 .
C29 H29C 0.9800 .
C30 O22 1.434(13) .
C30 H30A 0.9800 .
C30 H30B 0.9800 .
C30 H30C 0.9800 .
C201 N21 1.397(13) .
C201 C202 1.408(15) .
C201 C205 1.417(15) .
C202 C203 1.414(16) .
C202 H202 0.9500 .
C203 C204 1.411(16) .
C203 H203 0.9500 .
C204 C205 1.424(15) .
C204 H204 0.9500 .
C205 H205 0.9500 .
C211 C215 1.39(2) .
C211 C212 1.39(2) .
C211 H211 0.9500 .
C212 C213 1.36(2) .
C212 H212 0.9500 .
C213 C214 1.41(2) .
C213 H213 0.9500 .
C214 C215 1.425(18) .
C214 H214 0.9500 .
C215 H215 0.9500 .
N21 H21 0.8800 .
C1S Cl1S 1.747(16) .
C1S Cl2S 1.805(15) .
C1S H1S1 0.9900 .
C1S H1S2 0.9900 .
